data_4060672
loop_
_publ_author_name
'Xuenian Chen'
'Shengming Liu'
'Christine. E. Ple\<cnik'
'Fu-Chen Liu'
'Gideon Fraenkel'
'Sheldon G. Shore'

_publ_section_title
;
 Cyclic Organohydroborate Complexes of Metallocenes. VII. Synthesis,
 Structure, and Fluxional Behavior of Cp2ZrX{(\m-H)2BC8H14} (X \\db H,
 D, Cl)
;
_journal_name_full Organometallics
_journal_page_first 275
_journal_page_last 283
_journal_paper_doi 10.1021/om0206249
_journal_volume 22
_journal_year 2003
_chemical_formula_sum 'C18 H27 B Zr'
_chemical_formula_weight 345.43
_chemical_name_systematic
; 
 ? 
;
_space_group_IT_number 14
_symmetry_cell_setting monoclinic
_symmetry_space_group_name_Hall '-P 2yn'
_symmetry_space_group_name_H-M 'P 1 21/n 1'
_atom_sites_solution_hydrogens geom
_atom_sites_solution_primary direct
_atom_sites_solution_secondary difmap
_audit_creation_method SHELXL-97
_cell_angle_alpha 90.00
_cell_angle_beta 102.792(10)
_cell_angle_gamma 90.00
_cell_formula_units_Z 4
_cell_length_a 11.9608(10)
_cell_length_b 10.2533(10)
_cell_length_c 13.9041(10)
_cell_measurement_temperature 150(2)
_cell_volume 1662.8(2)
_computing_cell_refinement 'DENZO (Oywinowsky & Minor, 1997)'
_computing_data_collection 'COLLET (Nonius, 1999)'
_computing_data_reduction 'DENZO (Oywinowsky & Minor, 1997)'
_computing_molecular_graphics 'Bruker SHELXTL'
_computing_publication_material 'Bruker SHELXTL'
_computing_structure_refinement 'SHELXL-97 (Sheldrick, 1997)'
_computing_structure_solution 'SHELXS-97 (Sheldrick, 1990)'
_diffrn_ambient_temperature 150(2)
_diffrn_measured_fraction_theta_full 1.000
_diffrn_measured_fraction_theta_max 1.000
_diffrn_measurement_device_type 'Nonius kappaCCD'
_diffrn_measurement_method '\w at 55/-55'
_diffrn_radiation_monochromator graphite
_diffrn_radiation_source 'fine-focus sealed tube'
_diffrn_radiation_type MoK\a
_diffrn_radiation_wavelength 0.71073
_diffrn_reflns_av_R_equivalents 0.0299
_diffrn_reflns_av_sigmaI/netI 0.0250
_diffrn_reflns_limit_h_max 14
_diffrn_reflns_limit_h_min -13
_diffrn_reflns_limit_k_max 12
_diffrn_reflns_limit_k_min -12
_diffrn_reflns_limit_l_max 16
_diffrn_reflns_limit_l_min -16
_diffrn_reflns_number 10236
_diffrn_reflns_theta_full 25.01
_diffrn_reflns_theta_max 25.01
_diffrn_reflns_theta_min 2.49
_exptl_absorpt_coefficient_mu 0.650
_exptl_absorpt_correction_T_max 0.9261
_exptl_absorpt_correction_T_min 0.7543
_exptl_absorpt_correction_type 'SORTAV (blessing 1995)'
_exptl_crystal_colour Colorless
_exptl_crystal_density_diffrn 1.380
_exptl_crystal_density_method 'not measured'
_exptl_crystal_F_000 720
_exptl_crystal_size_max 0.46
_exptl_crystal_size_mid 0.31
_exptl_crystal_size_min 0.12
_refine_diff_density_max 0.373
_refine_diff_density_min -0.723
_refine_diff_density_rms 0.097
_refine_ls_extinction_method none
_refine_ls_goodness_of_fit_ref 1.112
_refine_ls_hydrogen_treatment mixed
_refine_ls_matrix_type full
_refine_ls_number_parameters 193
_refine_ls_number_reflns 2931
_refine_ls_number_restraints 0
_refine_ls_restrained_S_all 1.112
_refine_ls_R_factor_all 0.0309
_refine_ls_R_factor_gt 0.0259
_refine_ls_shift/su_max 0.005
_refine_ls_shift/su_mean 0.000
_refine_ls_structure_factor_coef Fsqd
_refine_ls_weighting_details 'calc w=1/[\s^2^(Fo^2^)+(0.0356P)^2^+0.4291P] where P=(Fo^2^+2Fc^2^)/3'
_refine_ls_weighting_scheme calc
_refine_ls_wR_factor_gt 0.0631
_refine_ls_wR_factor_ref 0.0653
_reflns_number_gt 2605
_reflns_number_total 2931
_reflns_threshold_expression >2sigma(I)
_cod_depositor_comments
;
The following automatic conversions were performed:
'_symmetry_cell_setting' value 'Monoclinic' changed to 'monoclinic'
according to '/home/saulius/struct/CIF-dictionaries/cif_core.dic'
dictionary named 'cif_core.dic' version 2.4.1 from 2010-06-29.

Automatic conversion script
Id: cif_fix_enum 1527 2010-12-29 10:47:43Z saulius 
;
_cod_original_sg_symbol_H-M P2(1)/n
_cod_database_code 4060672

loop_
_symmetry_equiv_pos_as_xyz
'x, y, z'
'-x+1/2, y+1/2, -z+1/2'
'-x, -y, -z'
'x-1/2, -y-1/2, z-1/2'

loop_
_atom_site_label
_atom_site_type_symbol
_atom_site_fract_x
_atom_site_fract_y
_atom_site_fract_z
_atom_site_U_iso_or_equiv
_atom_site_adp_type
_atom_site_occupancy
_atom_site_symmetry_multiplicity
_atom_site_calc_flag
Zr1 Zr 0.601425(14) 0.190961(17) 0.253921(12) 0.02129(9) Uani 1 1 d
H H 0.726(2) 0.283(2) 0.2531(18) 0.047(7) Uiso 1 1 d
C11 C 0.7059(3) 0.0273(3) 0.37152(16) 0.0529(8) Uani 1 1 d
H11 H 0.7465 -0.0394 0.3463 0.063 Uiso 1 1 calc
C12 C 0.7503(2) 0.1483(3) 0.40768(15) 0.0431(6) Uani 1 1 d
H12 H 0.8264 0.1783 0.4117 0.052 Uiso 1 1 calc
C13 C 0.6620(2) 0.2171(2) 0.43694(15) 0.0370(5) Uani 1 1 d
H13 H 0.6677 0.3029 0.4633 0.044 Uiso 1 1 calc
C14 C 0.5646(2) 0.1386(3) 0.42081(15) 0.0396(5) Uani 1 1 d
H14 H 0.4932 0.1607 0.4357 0.048 Uiso 1 1 calc
C15 C 0.5901(3) 0.0219(2) 0.37904(17) 0.0496(7) Uani 1 1 d
H15 H 0.5388 -0.0488 0.3592 0.059 Uiso 1 1 calc
C16 C 0.6477(2) 0.0369(2) 0.13061(15) 0.0378(5) Uani 1 1 d
H16 H 0.7072 -0.0247 0.1525 0.045 Uiso 1 1 calc
C17 C 0.66077(19) 0.1607(2) 0.09338(15) 0.0349(5) Uani 1 1 d
H17 H 0.7305 0.1980 0.0845 0.042 Uiso 1 1 calc
C18 C 0.5520(2) 0.2207(2) 0.07118(15) 0.0341(5) Uani 1 1 d
H18 H 0.5359 0.3064 0.0459 0.041 Uiso 1 1 calc
C19 C 0.47217(18) 0.1322(3) 0.09282(14) 0.0371(5) Uani 1 1 d
H19 H 0.3921 0.1466 0.0837 0.044 Uiso 1 1 calc
C10 C 0.5306(2) 0.0190(2) 0.13003(15) 0.0404(6) Uani 1 1 d
H10 H 0.4974 -0.0569 0.1513 0.049 Uiso 1 1 calc
HA H 0.451(2) 0.273(2) 0.2569(16) 0.037(6) Uiso 1 1 d
HB H 0.5757(16) 0.386(2) 0.2549(12) 0.025(5) Uiso 1 1 d
B1 B 0.47074(19) 0.3886(2) 0.25729(16) 0.0252(5) Uani 1 1 d
C1 C 0.39384(19) 0.4618(2) 0.16445(15) 0.0363(5) Uani 1 1 d
H1 H 0.4035 0.4170 0.1029 0.044 Uiso 1 1 calc
C2 C 0.4380(2) 0.6022(3) 0.1637(2) 0.0582(7) Uani 1 1 d
H2A H 0.5130 0.6000 0.1446 0.070 Uiso 1 1 calc
H2B H 0.3842 0.6514 0.1120 0.070 Uiso 1 1 calc
C3 C 0.4526(4) 0.6763(3) 0.2594(3) 0.0730(10) Uani 1 1 d
H3A H 0.5058 0.7497 0.2575 0.088 Uiso 1 1 calc
H3B H 0.3774 0.7144 0.2626 0.088 Uiso 1 1 calc
C4 C 0.4964(2) 0.6011(2) 0.35314(19) 0.0497(6) Uani 1 1 d
H4A H 0.4756 0.6495 0.4083 0.060 Uiso 1 1 calc
H4B H 0.5812 0.5984 0.3658 0.060 Uiso 1 1 calc
C5 C 0.45224(18) 0.4608(2) 0.35464(14) 0.0316(5) Uani 1 1 d
H5 H 0.4990 0.4150 0.4135 0.038 Uiso 1 1 calc
C6 C 0.3252(2) 0.4510(2) 0.35847(17) 0.0430(6) Uani 1 1 d
H6A H 0.3070 0.3585 0.3686 0.052 Uiso 1 1 calc
H6B H 0.3132 0.5007 0.4164 0.052 Uiso 1 1 calc
C7 C 0.24181(19) 0.5013(3) 0.26697(18) 0.0494(6) Uani 1 1 d
H7A H 0.1632 0.4744 0.2702 0.059 Uiso 1 1 calc
H7B H 0.2441 0.5978 0.2674 0.059 Uiso 1 1 calc
C8 C 0.26667(19) 0.4528(3) 0.17053(17) 0.0477(6) Uani 1 1 d
H8A H 0.2201 0.5041 0.1157 0.057 Uiso 1 1 calc
H8B H 0.2418 0.3607 0.1609 0.057 Uiso 1 1 calc

loop_
_atom_site_aniso_label
_atom_site_aniso_U_11
_atom_site_aniso_U_22
_atom_site_aniso_U_33
_atom_site_aniso_U_23
_atom_site_aniso_U_13
_atom_site_aniso_U_12
Zr1 0.02451(13) 0.02029(13) 0.01824(13) -0.00099(7) 0.00296(8) 0.00186(7)
C11 0.085(2) 0.0441(15) 0.0246(12) 0.0041(11) 0.0019(12) 0.0386(15)
C12 0.0366(13) 0.0632(17) 0.0240(11) -0.0003(11) -0.0050(9) 0.0157(12)
C13 0.0475(14) 0.0409(13) 0.0182(10) -0.0050(9) -0.0022(9) 0.0089(11)
C14 0.0484(14) 0.0497(15) 0.0215(10) 0.0090(10) 0.0092(10) 0.0049(12)
C15 0.083(2) 0.0331(13) 0.0282(12) 0.0102(10) 0.0026(12) -0.0071(13)
C16 0.0530(14) 0.0362(13) 0.0239(11) -0.0067(9) 0.0076(10) 0.0170(11)
C17 0.0366(12) 0.0468(13) 0.0247(11) -0.0018(10) 0.0141(9) 0.0047(10)
C18 0.0436(13) 0.0414(13) 0.0180(10) 0.0036(9) 0.0086(9) 0.0111(11)
C19 0.0330(12) 0.0561(15) 0.0199(10) -0.0102(10) 0.0011(9) -0.0021(11)
C10 0.0623(16) 0.0345(13) 0.0246(11) -0.0113(10) 0.0096(10) -0.0125(12)
B1 0.0257(12) 0.0219(12) 0.0280(11) -0.0003(9) 0.0058(9) 0.0017(9)
C1 0.0392(12) 0.0436(14) 0.0273(11) 0.0037(10) 0.0099(9) 0.0157(10)
C2 0.0652(17) 0.0541(17) 0.0624(17) 0.0309(14) 0.0291(14) 0.0155(14)
C3 0.110(3) 0.0324(15) 0.088(2) 0.0023(15) 0.047(2) -0.0091(16)
C4 0.0475(14) 0.0368(14) 0.0628(16) -0.0157(12) 0.0079(12) -0.0053(11)
C5 0.0366(12) 0.0289(12) 0.0279(11) -0.0026(9) 0.0041(9) 0.0062(9)
C6 0.0485(14) 0.0466(15) 0.0406(13) -0.0079(11) 0.0241(11) 0.0025(11)
C7 0.0297(12) 0.0634(18) 0.0570(15) -0.0113(13) 0.0138(11) 0.0052(11)
C8 0.0316(12) 0.0637(18) 0.0430(13) -0.0050(12) -0.0020(10) 0.0128(12)

loop_
_atom_type_symbol
_atom_type_description
_atom_type_scat_dispersion_real
_atom_type_scat_dispersion_imag
_atom_type_scat_source
C C 0.0033 0.0016 'International Tables Vol C Tables 4.2.6.8 and 6.1.1.4'
H H 0.0000 0.0000 'International Tables Vol C Tables 4.2.6.8 and 6.1.1.4'
B B 0.0013 0.0007 'International Tables Vol C Tables 4.2.6.8 and 6.1.1.4'
Zr Zr -2.9673 0.5597 'International Tables Vol C Tables 4.2.6.8 and 6.1.1.4'

loop_
_geom_angle_atom_site_label_1
_geom_angle_atom_site_label_2
_geom_angle_atom_site_label_3
_geom_angle
C11 Zr1 C10 91.25(9)
C11 Zr1 C15 33.12(10)
C10 Zr1 C15 85.80(8)
C11 Zr1 C16 82.41(7)
C10 Zr1 C16 33.03(8)
C15 Zr1 C16 95.44(9)
C11 Zr1 C18 136.48(7)
C10 Zr1 C18 54.02(8)
C15 Zr1 C18 139.62(8)
C16 Zr1 C18 54.10(7)
C11 Zr1 C19 123.36(9)
C10 Zr1 C19 32.53(8)
C15 Zr1 C19 109.95(8)
C16 Zr1 C19 54.22(7)
C18 Zr1 C19 32.52(8)
C11 Zr1 C12 32.60(9)
C10 Zr1 C12 122.59(9)
C15 Zr1 C12 54.35(9)
C16 Zr1 C12 104.69(8)
C18 Zr1 C12 148.77(8)
C19 Zr1 C12 155.12(9)
C11 Zr1 C13 53.94(7)
C10 Zr1 C13 139.51(8)
C15 Zr1 C13 53.84(8)
C16 Zr1 C13 135.42(7)
C18 Zr1 C13 166.47(8)
C19 Zr1 C13 157.03(8)
C12 Zr1 C13 32.61(8)
C11 Zr1 C17 107.62(8)
C10 Zr1 C17 54.12(8)
C15 Zr1 C17 127.45(8)
C16 Zr1 C17 32.42(8)
C18 Zr1 C17 32.73(7)
C19 Zr1 C17 54.03(7)
C12 Zr1 C17 116.83(7)
C13 Zr1 C17 147.55(8)
C11 Zr1 C14 54.02(8)
C10 Zr1 C14 112.74(8)
C15 Zr1 C14 32.38(8)
C16 Zr1 C14 127.81(8)
C18 Zr1 C14 156.23(8)
C19 Zr1 C14 125.17(8)
C12 Zr1 C14 53.88(8)
C13 Zr1 C14 32.25(8)
C17 Zr1 C14 159.64(8)
C11 Zr1 B1 137.96(8)
C10 Zr1 B1 117.30(8)
C15 Zr1 B1 114.27(9)
C16 Zr1 B1 138.17(7)
C18 Zr1 B1 85.07(7)
C19 Zr1 B1 87.04(7)
C12 Zr1 B1 116.38(8)
C13 Zr1 B1 86.40(7)
C17 Zr1 B1 114.06(7)
C14 Zr1 B1 85.41(8)
C11 Zr1 H 93.7(8)
C10 Zr1 H 122.3(8)
C15 Zr1 H 123.8(8)
C16 Zr1 H 91.1(8)
C18 Zr1 H 86.4(8)
C19 Zr1 H 118.6(8)
C12 Zr1 H 70.0(8)
C13 Zr1 H 84.0(8)
C17 Zr1 H 69.8(8)
C14 Zr1 H 116.2(8)
B1 Zr1 H 95.5(8)
C11 Zr1 HA 126.7(6)
C10 Zr1 HA 98.4(7)
C15 Zr1 HA 95.3(7)
C16 Zr1 HA 128.6(6)
C18 Zr1 HA 87.6(6)
C19 Zr1 HA 74.9(6)
C12 Zr1 HA 122.1(6)
C13 Zr1 HA 89.6(6)
C17 Zr1 HA 120.3(6)
C14 Zr1 HA 74.2(6)
B1 Zr1 HA 27.1(7)
H Zr1 HA 122.6(11)
C11 Zr1 HB 136.0(5)
C10 Zr1 HB 132.7(5)
C15 Zr1 HB 130.8(5)
C16 Zr1 HB 133.7(5)
C18 Zr1 HB 83.4(5)
C19 Zr1 HB 100.4(5)
C12 Zr1 HB 104.3(5)
C13 Zr1 HB 84.1(5)
C17 Zr1 HB 101.6(5)
C14 Zr1 HB 98.4(5)
B1 Zr1 HB 29.0(5)
H Zr1 HB 66.5(9)
HA Zr1 HB 56.1(8)
C12 C11 C15 108.0(2)
C12 C11 Zr1 74.51(13)
C15 C11 Zr1 73.52(13)
C12 C11 H11 126.0
C15 C11 H11 126.0
Zr1 C11 H11 117.9
C11 C12 C13 107.5(2)
C11 C12 Zr1 72.89(12)
C13 C12 Zr1 73.76(12)
C11 C12 H12 126.3
C13 C12 H12 126.3
Zr1 C12 H12 119.0
C14 C13 C12 108.6(2)
C14 C13 Zr1 74.38(12)
C12 C13 Zr1 73.64(12)
C14 C13 H13 125.7
C12 C13 H13 125.7
Zr1 C13 H13 118.2
C13 C14 C15 108.1(2)
C13 C14 Zr1 73.37(12)
C15 C14 Zr1 72.51(12)
C13 C14 H14 125.9
C15 C14 H14 125.9
Zr1 C14 H14 120.0
C14 C15 C11 107.8(2)
C14 C15 Zr1 75.11(13)
C11 C15 Zr1 73.36(14)
C14 C15 H15 126.1
C11 C15 H15 126.1
Zr1 C15 H15 117.4
C17 C16 C10 108.0(2)
C17 C16 Zr1 74.76(12)
C10 C16 Zr1 73.37(12)
C17 C16 H16 126.0
C10 C16 H16 126.0
Zr1 C16 H16 117.9
C16 C17 C18 107.8(2)
C16 C17 Zr1 72.83(11)
C18 C17 Zr1 73.24(12)
C16 C17 H17 126.1
C18 C17 H17 126.1
Zr1 C17 H17 119.7
C19 C18 C17 108.1(2)
C19 C18 Zr1 73.77(12)
C17 C18 Zr1 74.03(12)
C19 C18 H18 126.0
C17 C18 H18 126.0
Zr1 C18 H18 118.2
C10 C19 C18 108.1(2)
C10 C19 Zr1 73.03(11)
C18 C19 Zr1 73.71(12)
C10 C19 H19 126.0
C18 C19 H19 126.0
Zr1 C19 H19 119.2
C19 C10 C16 108.0(2)
C19 C10 Zr1 74.44(12)
C16 C10 Zr1 73.59(12)
C19 C10 H10 126.0
C16 C10 H10 126.0
Zr1 C10 H10 117.9
C1 B1 C5 107.69(16)
C1 B1 Zr1 126.90(14)
C5 B1 Zr1 125.40(13)
C1 B1 HA 112.5(11)
C5 B1 HA 113.2(11)
Zr1 B1 HA 48.9(11)
C1 B1 HB 112.8(8)
C5 B1 HB 110.8(8)
Zr1 B1 HB 51.0(10)
HA B1 HB 99.8(15)
C2 C1 C8 113.6(2)
C2 C1 B1 107.98(19)
C8 C1 B1 109.01(18)
C2 C1 H1 108.7
C8 C1 H1 108.7
B1 C1 H1 108.7
C3 C2 C1 116.1(2)
C3 C2 H2A 108.3
C1 C2 H2A 108.3
C3 C2 H2B 108.3
C1 C2 H2B 108.3
H2A C2 H2B 107.4
C4 C3 C2 117.1(2)
C4 C3 H3A 108.0
C2 C3 H3A 108.0
C4 C3 H3B 108.0
C2 C3 H3B 108.0
H3A C3 H3B 107.3
C3 C4 C5 115.9(2)
C3 C4 H4A 108.3
C5 C4 H4A 108.3
C3 C4 H4B 108.3
C5 C4 H4B 108.3
H4A C4 H4B 107.4
C4 C5 C6 114.08(19)
C4 C5 B1 108.02(18)
C6 C5 B1 108.81(17)
C4 C5 H5 108.6
C6 C5 H5 108.6
B1 C5 H5 108.6
C7 C6 C5 114.81(18)
C7 C6 H6A 108.6
C5 C6 H6A 108.6
C7 C6 H6B 108.6
C5 C6 H6B 108.6
H6A C6 H6B 107.5
C8 C7 C6 113.98(19)
C8 C7 H7A 108.8
C6 C7 H7A 108.8
C8 C7 H7B 108.8
C6 C7 H7B 108.8
H7A C7 H7B 107.7
C7 C8 C1 114.60(19)
C7 C8 H8A 108.6
C1 C8 H8A 108.6
C7 C8 H8B 108.6
C1 C8 H8B 108.6
H8A C8 H8B 107.6

loop_
_geom_bond_atom_site_label_1
_geom_bond_atom_site_label_2
_geom_bond_distance
Zr1 C11 2.479(2)
Zr1 C10 2.480(2)
Zr1 C15 2.481(2)
Zr1 C16 2.482(2)
Zr1 C18 2.497(2)
Zr1 C19 2.497(2)
Zr1 C12 2.500(2)
Zr1 C13 2.501(2)
Zr1 C17 2.507(2)
Zr1 C14 2.514(2)
Zr1 B1 2.566(2)
Zr1 H 1.77(2)
Zr1 HA 1.99(2)
Zr1 HB 2.02(2)
C11 C12 1.398(4)
C11 C15 1.414(4)
C11 H11 0.9500
C12 C13 1.404(3)
C12 H12 0.9500
C13 C14 1.393(4)
C13 H13 0.9500
C14 C15 1.393(4)
C14 H14 0.9500
C15 H15 0.9500
C16 C17 1.393(3)
C16 C10 1.411(3)
C16 H16 0.9500
C17 C18 1.410(3)
C17 H17 0.9500
C18 C19 1.398(3)
C18 H18 0.9500
C19 C10 1.394(3)
C19 H19 0.9500
C10 H10 0.9500
B1 C1 1.597(3)
B1 C5 1.600(3)
B1 HA 1.20(2)
B1 HB 1.264(19)
C1 C2 1.534(4)
C1 C8 1.545(3)
C1 H1 1.0000
C2 C3 1.508(4)
C2 H2A 0.9900
C2 H2B 0.9900
C3 C4 1.505(4)
C3 H3A 0.9900
C3 H3B 0.9900
C4 C5 1.534(3)
C4 H4A 0.9900
C4 H4B 0.9900
C5 C6 1.535(3)
C5 H5 1.0000
C6 C7 1.522(3)
C6 H6A 0.9900
C6 H6B 0.9900
C7 C8 1.520(3)
C7 H7A 0.9900
C7 H7B 0.9900
C8 H8A 0.9900
C8 H8B 0.9900
